data_4122486
loop_
_publ_author_name
'Xu, Xin'
'Kehr, Gerald'
'Daniliuc, Constantin G.'
'Erker, Gerhard'

_publ_section_title
;
 Formation of unsaturated vicinal zr(+)/p frustrated lewis pairs by the
 unique 1,1-carbozirconation reactions.
;
_journal_issue 35
_journal_name_full 'Journal of the American Chemical Society'
_journal_page_first 12431
_journal_page_last 12443
_journal_paper_doi 10.1021/ja5068146
_journal_volume 136
_journal_year 2014
_chemical_formula_sum 'C72 H62 B Cl2 F20 Hf O P Si'
_chemical_formula_weight 1642.48
_chemical_name_systematic
; 
 ? 
;
_space_group_IT_number 2
_symmetry_cell_setting triclinic
_symmetry_space_group_name_Hall '-P 1'
_symmetry_space_group_name_H-M 'P -1'
_atom_sites_solution_hydrogens geom
_atom_sites_solution_primary direct
_atom_sites_solution_secondary difmap
_audit_creation_method SHELXL-97
_cell_angle_alpha 66.3110(10)
_cell_angle_beta 80.7050(10)
_cell_angle_gamma 79.2210(10)
_cell_formula_units_Z 2
_cell_length_a 15.7880(2)
_cell_length_b 16.5313(2)
_cell_length_c 16.9244(3)
_cell_measurement_reflns_used 12346
_cell_measurement_temperature 223(2)
_cell_measurement_theta_max 28.28
_cell_measurement_theta_min 4.08
_cell_volume 3955.28(10)
_computing_cell_refinement 'Collect (Nonius B.V., 1998)'
_computing_data_collection 'Collect (Nonius B.V., 1998)'
_computing_data_reduction 'Denzo-SMN (Otwinowski & Minor, 1997)'
_computing_molecular_graphics 'XP (BrukerAXS, 2000)'
_computing_publication_material 'SHELXL-97 (Sheldrick, 1997)'
_computing_structure_refinement 'SHELXL-97 (Sheldrick, 1997)'
_computing_structure_solution 'SHELXS-97 (Sheldrick, 1990)'
_diffrn_ambient_temperature 223(2)
_diffrn_measured_fraction_theta_full 0.985
_diffrn_measured_fraction_theta_max 0.985
_diffrn_measurement_device_type 'Nonius KappaCCD APEXII'
_diffrn_measurement_method '\w and \f scans'
_diffrn_radiation_monochromator 'Montel mirror'
_diffrn_radiation_source 'rotating anode Nonius FR591'
_diffrn_radiation_type MoK\a
_diffrn_radiation_wavelength 0.71073
_diffrn_reflns_av_R_equivalents 0.047
_diffrn_reflns_av_sigmaI/netI 0.0384
_diffrn_reflns_limit_h_max 18
_diffrn_reflns_limit_h_min -18
_diffrn_reflns_limit_k_max 19
_diffrn_reflns_limit_k_min -19
_diffrn_reflns_limit_l_max 20
_diffrn_reflns_limit_l_min -20
_diffrn_reflns_number 38855
_diffrn_reflns_theta_full 25.00
_diffrn_reflns_theta_max 25.00
_diffrn_reflns_theta_min 4.11
_exptl_absorpt_coefficient_mu 1.507
_exptl_absorpt_correction_T_max 0.9018
_exptl_absorpt_correction_T_min 0.7945
_exptl_absorpt_correction_type multi-scan
_exptl_absorpt_process_details 'Denzo (Otwinowski, Borek, Majewski & Minor, 2003)'
_exptl_crystal_colour yellow
_exptl_crystal_density_diffrn 1.379
_exptl_crystal_density_method 'not measured'
_exptl_crystal_description prism
_exptl_crystal_F_000 1644
_exptl_crystal_size_max 0.16
_exptl_crystal_size_mid 0.13
_exptl_crystal_size_min 0.07
_refine_diff_density_max 0.647
_refine_diff_density_min -0.771
_refine_diff_density_rms 0.082
_refine_ls_extinction_method none
_refine_ls_goodness_of_fit_ref 1.051
_refine_ls_hydrogen_treatment constr
_refine_ls_matrix_type full
_refine_ls_number_parameters 974
_refine_ls_number_reflns 13734
_refine_ls_number_restraints 140
_refine_ls_restrained_S_all 1.053
_refine_ls_R_factor_all 0.0426
_refine_ls_R_factor_gt 0.0384
_refine_ls_shift/su_max 0.001
_refine_ls_shift/su_mean 0.000
_refine_ls_structure_factor_coef Fsqd
_refine_ls_weighting_details 'calc w=1/[\s^2^(Fo^2^)+(0.0410P)^2^+7.8187P] where P=(Fo^2^+2Fc^2^)/3'
_refine_ls_weighting_scheme calc
_refine_ls_wR_factor_gt 0.0964
_refine_ls_wR_factor_ref 0.0991
_reflns_number_gt 12654
_reflns_number_total 13734
_reflns_threshold_expression >2sigma(I)
_cod_data_source_file ja5068146_si_003.cif
_cod_data_source_block erk7205
_cod_depositor_comments 'Adding full bibliography for 4122478--4122491.cif.'
_cod_original_sg_symbol_H-M P-1
_cod_database_code 4122486

loop_
_symmetry_equiv_pos_as_xyz
'x, y, z'
'-x, -y, -z'

loop_
_atom_site_label
_atom_site_type_symbol
_atom_site_fract_x
_atom_site_fract_y
_atom_site_fract_z
_atom_site_U_iso_or_equiv
_atom_site_adp_type
_atom_site_occupancy
_atom_site_symmetry_multiplicity
_atom_site_calc_flag
_atom_site_refinement_flags
_atom_site_disorder_assembly
_atom_site_disorder_group
Hf1 Hf 0.831401(9) 0.724081(10) 0.684178(10) 0.03167(6) Uani 1 1 d . . .
P1 P 0.77236(7) 0.79234(7) 0.87803(7) 0.0376(2) Uani 1 1 d . A .
O1 O 0.72544(17) 0.74393(18) 0.76003(17) 0.0367(6) Uani 1 1 d . A .
B1 B 0.3500(3) 0.7099(3) 0.5933(3) 0.0341(9) Uani 1 1 d . . .
C1 C 0.9064(3) 0.7662(3) 0.7640(3) 0.0384(9) Uani 1 1 d . A .
C2 C 0.8837(3) 0.7890(3) 0.8345(3) 0.0436(10) Uani 1 1 d D . .
Si1 Si 0.9580(5) 0.8332(8) 0.8846(6) 0.0479(16) Uani 0.50(2) 1 d PDU A 1
C4 C 1.0099(11) 0.9305(12) 0.8032(9) 0.073(4) Uani 0.50(2) 1 d PDU A 1
H4A H 1.0521 0.9445 0.8300 0.109 Uiso 0.50(2) 1 calc PR A 1
H4B H 0.9659 0.9818 0.7829 0.109 Uiso 0.50(2) 1 calc PR A 1
H4C H 1.0386 0.9158 0.7546 0.109 Uiso 0.50(2) 1 calc PR A 1
C5 C 0.9012(12) 0.8716(12) 0.9714(9) 0.060(4) Uani 0.50(2) 1 d PDU A 1
H5A H 0.8854 0.8206 1.0223 0.089 Uiso 0.50(2) 1 calc PR A 1
H5B H 0.8494 0.9123 0.9509 0.089 Uiso 0.50(2) 1 calc PR A 1
H5C H 0.9394 0.9019 0.9863 0.089 Uiso 0.50(2) 1 calc PR A 1
C6 C 1.0444(8) 0.7407(13) 0.9325(11) 0.075(4) Uani 0.50(2) 1 d PDU A 1
H6A H 1.0713 0.7535 0.9730 0.113 Uiso 0.50(2) 1 calc PR A 1
H6B H 1.0876 0.7346 0.8868 0.113 Uiso 0.50(2) 1 calc PR A 1
H6C H 1.0194 0.6856 0.9627 0.113 Uiso 0.50(2) 1 calc PR A 1
Si1A Si 0.9700(6) 0.8039(9) 0.8943(6) 0.0536(18) Uani 0.50(2) 1 d PDU A 2
C4A C 1.0438(12) 0.8840(15) 0.8199(10) 0.085(5) Uani 0.50(2) 1 d PDU A 2
H401 H 1.0711 0.9063 0.8531 0.128 Uiso 0.50(2) 1 calc PR A 2
H402 H 1.0108 0.9334 0.7777 0.128 Uiso 0.50(2) 1 calc PR A 2
H403 H 1.0879 0.8541 0.7902 0.128 Uiso 0.50(2) 1 calc PR A 2
C5A C 0.9213(12) 0.8509(13) 0.9775(10) 0.061(4) Uani 0.50(2) 1 d PDU A 2
H501 H 0.8958 0.8050 1.0275 0.092 Uiso 0.50(2) 1 calc PR A 2
H502 H 0.8768 0.9004 0.9531 0.092 Uiso 0.50(2) 1 calc PR A 2
H503 H 0.9659 0.8715 0.9950 0.092 Uiso 0.50(2) 1 calc PR A 2
C6A C 1.0347(8) 0.6958(13) 0.9536(10) 0.070(4) Uani 0.50(2) 1 d PDU A 2
H601 H 1.0862 0.7068 0.9702 0.105 Uiso 0.50(2) 1 calc PR A 2
H602 H 1.0515 0.6624 0.9165 0.105 Uiso 0.50(2) 1 calc PR A 2
H603 H 1.0002 0.6619 1.0052 0.105 Uiso 0.50(2) 1 calc PR A 2
C3 C 1.0008(3) 0.7661(3) 0.7278(3) 0.0484(11) Uani 1 1 d . . .
H3A H 1.0168 0.8251 0.7105 0.073 Uiso 1 1 calc R A .
H3B H 1.0091 0.7497 0.6778 0.073 Uiso 1 1 calc R . .
H3C H 1.0368 0.7234 0.7718 0.073 Uiso 1 1 calc R . .
C7 C 0.7180(3) 0.7180(3) 0.8497(2) 0.0376(9) Uani 1 1 d . . .
H7 H 0.7501 0.6572 0.8738 0.045 Uiso 1 1 calc R A .
C8 C 0.6269(3) 0.7132(3) 0.8906(3) 0.0376(9) Uani 1 1 d . A .
H8 H 0.6180 0.6927 0.9514 0.045 Uiso 1 1 calc R . .
C9 C 0.5581(3) 0.7357(3) 0.8472(3) 0.0409(9) Uani 1 1 d . . .
H9 H 0.5676 0.7577 0.7864 0.049 Uiso 1 1 calc R A .
C11 C 0.9045(3) 0.5864(3) 0.6509(3) 0.0404(9) Uani 1 1 d . . .
C12 C 0.9472(3) 0.5844(3) 0.7184(3) 0.0461(10) Uani 1 1 d . . .
C13 C 0.8875(3) 0.5687(3) 0.7932(3) 0.0505(11) Uani 1 1 d . . .
C14 C 0.8069(3) 0.5627(3) 0.7697(3) 0.0509(12) Uani 1 1 d . . .
C15 C 0.8162(3) 0.5766(3) 0.6812(3) 0.0438(10) Uani 1 1 d . . .
C16 C 0.8235(3) 0.7908(3) 0.5207(3) 0.0399(9) Uani 1 1 d . . .
C17 C 0.8898(2) 0.8280(3) 0.5368(2) 0.0370(9) Uani 1 1 d . . .
C18 C 0.8504(3) 0.8841(3) 0.5830(2) 0.0378(9) Uani 1 1 d . . .
C19 C 0.7601(3) 0.8798(3) 0.5954(2) 0.0381(9) Uani 1 1 d . . .
C20 C 0.7444(3) 0.8202(3) 0.5607(3) 0.0395(9) Uani 1 1 d . . .
C21 C 0.9525(3) 0.5778(3) 0.5685(3) 0.0514(11) Uani 1 1 d . . .
H21A H 0.9847 0.6278 0.5374 0.077 Uiso 1 1 calc R . .
H21B H 0.9111 0.5773 0.5322 0.077 Uiso 1 1 calc R . .
H21C H 0.9922 0.5226 0.5835 0.077 Uiso 1 1 calc R . .
C22 C 1.0452(3) 0.5745(4) 0.7156(4) 0.0672(15) Uani 1 1 d . . .
H22A H 1.0702 0.5168 0.7142 0.101 Uiso 1 1 calc R . .
H22B H 1.0605 0.5792 0.7667 0.101 Uiso 1 1 calc R . .
H22C H 1.0673 0.6213 0.6641 0.101 Uiso 1 1 calc R . .
C23 C 0.9122(5) 0.5441(4) 0.8826(3) 0.0781(19) Uani 1 1 d . . .
H23A H 0.9548 0.4911 0.8972 0.117 Uiso 1 1 calc R . .
H23B H 0.8612 0.5324 0.9238 0.117 Uiso 1 1 calc R . .
H23C H 0.9365 0.5929 0.8846 0.117 Uiso 1 1 calc R . .
C24 C 0.7273(4) 0.5341(4) 0.8292(4) 0.079(2) Uani 1 1 d . . .
H24A H 0.6774 0.5770 0.8068 0.119 Uiso 1 1 calc R . .
H24B H 0.7341 0.5310 0.8864 0.119 Uiso 1 1 calc R . .
H24C H 0.7191 0.4759 0.8331 0.119 Uiso 1 1 calc R . .
C25 C 0.7489(3) 0.5629(4) 0.6354(4) 0.0606(13) Uani 1 1 d . . .
H25A H 0.7409 0.5005 0.6598 0.091 Uiso 1 1 calc R . .
H25B H 0.7681 0.5806 0.5741 0.091 Uiso 1 1 calc R . .
H25C H 0.6945 0.5988 0.6429 0.091 Uiso 1 1 calc R . .
C26 C 0.8303(3) 0.7504(3) 0.4543(3) 0.0553(12) Uani 1 1 d . . .
H26A H 0.8005 0.7922 0.4049 0.083 Uiso 1 1 calc R . .
H26B H 0.8039 0.6959 0.4796 0.083 Uiso 1 1 calc R . .
H26C H 0.8908 0.7370 0.4357 0.083 Uiso 1 1 calc R . .
C27 C 0.9822(3) 0.8245(4) 0.4966(3) 0.0525(11) Uani 1 1 d . . .
H27A H 1.0057 0.7634 0.5050 0.079 Uiso 1 1 calc R . .
H27B H 1.0165 0.8472 0.5238 0.079 Uiso 1 1 calc R . .
H27C H 0.9839 0.8608 0.4350 0.079 Uiso 1 1 calc R . .
C28 C 0.8922(3) 0.9504(3) 0.5975(3) 0.0525(11) Uani 1 1 d . . .
H28A H 0.8728 1.0100 0.5575 0.079 Uiso 1 1 calc R . .
H28B H 0.9546 0.9376 0.5879 0.079 Uiso 1 1 calc R . .
H28C H 0.8763 0.9466 0.6566 0.079 Uiso 1 1 calc R . .
C29 C 0.6913(3) 0.9353(3) 0.6297(3) 0.0537(12) Uani 1 1 d . . .
H29A H 0.6542 0.9730 0.5845 0.081 Uiso 1 1 calc R . .
H29B H 0.7178 0.9723 0.6483 0.081 Uiso 1 1 calc R . .
H29C H 0.6571 0.8969 0.6785 0.081 Uiso 1 1 calc R . .
C30 C 0.6556(3) 0.8019(4) 0.5547(4) 0.0607(13) Uani 1 1 d . . .
H30A H 0.6237 0.7837 0.6117 0.091 Uiso 1 1 calc R . .
H30B H 0.6619 0.7546 0.5332 0.091 Uiso 1 1 calc R . .
H30C H 0.6243 0.8555 0.5154 0.091 Uiso 1 1 calc R . .
C31 C 0.7622(3) 0.7450(3) 0.9951(3) 0.0403(9) Uani 1 1 d . . .
C32 C 0.8051(3) 0.6604(3) 1.0379(3) 0.0517(11) Uani 1 1 d . A .
H32 H 0.8397 0.6292 1.0058 0.062 Uiso 1 1 calc R . .
C33 C 0.7970(4) 0.6216(4) 1.1273(3) 0.0651(14) Uani 1 1 d . . .
H33 H 0.8250 0.5637 1.1557 0.078 Uiso 1 1 calc R A .
C34 C 0.7485(4) 0.6674(4) 1.1749(3) 0.0679(15) Uani 1 1 d . A .
H34 H 0.7450 0.6418 1.2358 0.081 Uiso 1 1 calc R . .
C35 C 0.7052(4) 0.7504(4) 1.1336(3) 0.0700(15) Uani 1 1 d . . .
H35 H 0.6710 0.7811 1.1664 0.084 Uiso 1 1 calc R A .
C36 C 0.7112(3) 0.7898(3) 1.0438(3) 0.0564(12) Uani 1 1 d . A .
H36 H 0.6809 0.8466 1.0160 0.068 Uiso 1 1 calc R . .
C41 C 0.7173(3) 0.9040(3) 0.8428(3) 0.0466(10) Uani 1 1 d . . .
C42 C 0.7650(4) 0.9762(3) 0.8011(3) 0.0579(13) Uani 1 1 d . A .
H42 H 0.8257 0.9648 0.7932 0.069 Uiso 1 1 calc R . .
C43 C 0.7256(5) 1.0622(4) 0.7718(4) 0.0796(19) Uani 1 1 d . . .
H43 H 0.7589 1.1095 0.7462 0.095 Uiso 1 1 calc R A .
C44 C 0.6365(6) 1.0790(4) 0.7801(5) 0.095(2) Uani 1 1 d . A .
H44 H 0.6086 1.1380 0.7576 0.114 Uiso 1 1 calc R . .
C45 C 0.5884(5) 1.0102(4) 0.8211(5) 0.088(2) Uani 1 1 d . . .
H45 H 0.5277 1.0223 0.8272 0.106 Uiso 1 1 calc R A .
C46 C 0.6279(3) 0.9233(3) 0.8536(4) 0.0630(14) Uani 1 1 d . A .
H46 H 0.5941 0.8768 0.8831 0.076 Uiso 1 1 calc R . .
C51 C 0.4680(3) 0.7295(3) 0.8856(3) 0.0418(9) Uani 1 1 d . A .
C52 C 0.4022(3) 0.7733(4) 0.8330(4) 0.0611(13) Uani 1 1 d . . .
H52 H 0.4156 0.8066 0.7738 0.073 Uiso 1 1 calc R A .
C53 C 0.3157(3) 0.7684(5) 0.8669(5) 0.0780(18) Uani 1 1 d . A .
H53 H 0.2713 0.7980 0.8302 0.094 Uiso 1 1 calc R . .
C54 C 0.2952(3) 0.7217(5) 0.9519(5) 0.0780(18) Uani 1 1 d . . .
H54 H 0.2369 0.7194 0.9747 0.094 Uiso 1 1 calc R A .
C55 C 0.3594(4) 0.6781(4) 1.0040(4) 0.084(2) Uani 1 1 d . A .
H55 H 0.3453 0.6453 1.0632 0.100 Uiso 1 1 calc R . .
C56 C 0.4457(3) 0.6810(4) 0.9714(4) 0.0703(16) Uani 1 1 d . . .
H56 H 0.4894 0.6494 1.0085 0.084 Uiso 1 1 calc R A .
C61 C 0.4391(2) 0.7086(3) 0.5261(3) 0.0354(8) Uani 1 1 d . . .
C62 C 0.4879(3) 0.6283(3) 0.5317(3) 0.0423(9) Uani 1 1 d . . .
F63 F 0.46451(16) 0.55111(16) 0.59352(18) 0.0520(6) Uani 1 1 d . . .
F62 F 0.60897(19) 0.5380(2) 0.4924(2) 0.0700(8) Uani 1 1 d . . .
C63 C 0.5627(3) 0.6189(3) 0.4788(3) 0.0503(11) Uani 1 1 d . . .
F64 F 0.66183(19) 0.6870(3) 0.3603(2) 0.0794(10) Uani 1 1 d . . .
C64 C 0.5889(3) 0.6941(4) 0.4126(3) 0.0523(12) Uani 1 1 d . . .
F65 F 0.5660(2) 0.8486(2) 0.33595(19) 0.0750(9) Uani 1 1 d . . .
C65 C 0.5411(3) 0.7747(3) 0.4009(3) 0.0505(11) Uani 1 1 d . . .
F66 F 0.42745(17) 0.86431(17) 0.44131(17) 0.0537(6) Uani 1 1 d . . .
C66 C 0.4684(3) 0.7809(3) 0.4578(3) 0.0406(9) Uani 1 1 d . . .
C71 C 0.2821(2) 0.6745(3) 0.5527(3) 0.0356(8) Uani 1 1 d . . .
F72 F 0.28770(16) 0.52618(16) 0.65837(17) 0.0497(6) Uani 1 1 d . . .
C72 C 0.2595(3) 0.5894(3) 0.5837(3) 0.0408(9) Uani 1 1 d . . .
F73 F 0.18903(18) 0.47715(18) 0.5784(2) 0.0580(7) Uani 1 1 d . . .
C73 C 0.2085(3) 0.5617(3) 0.5435(3) 0.0440(10) Uani 1 1 d . . .
F74 F 0.12494(18) 0.5946(2) 0.42779(19) 0.0619(7) Uani 1 1 d . . .
C74 C 0.1759(3) 0.6198(3) 0.4681(3) 0.0473(11) Uani 1 1 d . . .
F75 F 0.16284(19) 0.7649(2) 0.35977(18) 0.0634(8) Uani 1 1 d . . .
C75 C 0.1954(3) 0.7055(3) 0.4340(3) 0.0467(10) Uani 1 1 d . . .
F76 F 0.26734(17) 0.81466(17) 0.43513(16) 0.0515(6) Uani 1 1 d . . .
C76 C 0.2485(3) 0.7297(3) 0.4745(3) 0.0421(9) Uani 1 1 d . . .
C81 C 0.3153(2) 0.8098(3) 0.5968(2) 0.0350(8) Uani 1 1 d . . .
F82 F 0.16562(14) 0.81579(17) 0.58426(17) 0.0499(6) Uani 1 1 d . . .
C82 C 0.2305(3) 0.8513(3) 0.5973(3) 0.0397(9) Uani 1 1 d . . .
F83 F 0.12030(18) 0.96438(19) 0.61168(18) 0.0642(8) Uani 1 1 d . . .
C83 C 0.2048(3) 0.9291(3) 0.6113(3) 0.0466(11) Uani 1 1 d . . .
F84 F 0.2404(3) 1.0454(2) 0.6412(2) 0.0781(10) Uani 1 1 d . . .
C84 C 0.2644(4) 0.9706(3) 0.6252(3) 0.0512(12) Uani 1 1 d . . .
F85 F 0.4104(2) 0.9733(2) 0.6378(2) 0.0744(9) Uani 1 1 d . . .
C85 C 0.3502(3) 0.9338(3) 0.6234(3) 0.0509(11) Uani 1 1 d . . .
F86 F 0.45722(15) 0.82051(18) 0.61556(18) 0.0504(6) Uani 1 1 d . . .
C86 C 0.3721(3) 0.8556(3) 0.6106(3) 0.0400(9) Uani 1 1 d . . .
C91 C 0.3624(2) 0.6470(3) 0.6960(3) 0.0350(8) Uani 1 1 d . . .
F92 F 0.20950(14) 0.66277(18) 0.72689(16) 0.0492(6) Uani 1 1 d . . .
C92 C 0.2892(2) 0.6290(3) 0.7552(3) 0.0384(9) Uani 1 1 d . . .
F93 F 0.21603(18) 0.56378(19) 0.89456(18) 0.0601(7) Uani 1 1 d . . .
C93 C 0.2906(3) 0.5776(3) 0.8421(3) 0.0445(10) Uani 1 1 d . . .
F94 F 0.3710(2) 0.4902(2) 0.96085(17) 0.0673(8) Uani 1 1 d . . .
C94 C 0.3688(3) 0.5415(3) 0.8761(3) 0.0472(10) Uani 1 1 d . . .
F95 F 0.52008(18) 0.5260(2) 0.85465(19) 0.0651(8) Uani 1 1 d . . .
C95 C 0.4427(3) 0.5596(3) 0.8224(3) 0.0473(10) Uani 1 1 d . . .
F96 F 0.51650(14) 0.62752(18) 0.68852(16) 0.0490(6) Uani 1 1 d . . .
C96 C 0.4388(3) 0.6122(3) 0.7353(3) 0.0376(9) Uani 1 1 d . . .
C99 C 1.4241(6) 0.6126(8) 0.2855(12) 0.119(4) Uani 0.703(6) 1 d PDU B 1
H99A H 1.4251 0.5979 0.3475 0.143 Uiso 0.703(6) 1 calc PR B 1
H99B H 1.4243 0.5566 0.2783 0.143 Uiso 0.703(6) 1 calc PR B 1
Cl1 Cl 1.32772(18) 0.67925(18) 0.2540(2) 0.0958(12) Uani 0.703(6) 1 d PDU B 1
Cl2 Cl 1.5151(2) 0.6535(3) 0.2342(4) 0.1406(17) Uani 0.703(6) 1 d PDU B 1
C99A C 1.394(3) 0.662(6) 0.221(2) 0.28(4) Uani 0.297(6) 1 d PDU B 2
H99C H 1.3898 0.6036 0.2212 0.338 Uiso 0.297(6) 1 calc PR B 2
H99D H 1.3469 0.7052 0.1906 0.338 Uiso 0.297(6) 1 calc PR B 2
Cl1A Cl 1.3894(9) 0.6568(7) 0.3245(7) 0.163(5) Uani 0.297(6) 1 d PDU B 2
Cl2A Cl 1.4918(13) 0.6948(15) 0.1718(13) 0.234(8) Uani 0.297(6) 1 d PDU B 2

loop_
_atom_site_aniso_label
_atom_site_aniso_U_11
_atom_site_aniso_U_22
_atom_site_aniso_U_33
_atom_site_aniso_U_23
_atom_site_aniso_U_13
_atom_site_aniso_U_12
Hf1 0.02739(9) 0.03438(10) 0.03057(9) -0.01060(7) 0.00233(6) -0.00647(6)
P1 0.0364(5) 0.0412(6) 0.0307(5) -0.0095(4) 0.0022(4) -0.0088(4)
O1 0.0329(14) 0.0385(15) 0.0338(14) -0.0098(12) 0.0039(11) -0.0084(11)
B1 0.024(2) 0.038(2) 0.038(2) -0.014(2) -0.0009(17) -0.0043(17)
C1 0.036(2) 0.043(2) 0.033(2) -0.0110(18) -0.0008(16) -0.0077(17)
C2 0.033(2) 0.059(3) 0.038(2) -0.016(2) 0.0024(17) -0.0149(19)
Si1 0.038(2) 0.070(4) 0.045(3) -0.029(3) -0.0063(16) -0.012(2)
C4 0.075(7) 0.083(8) 0.074(7) -0.036(6) 0.007(6) -0.044(6)
C5 0.063(8) 0.077(8) 0.052(6) -0.036(6) -0.013(5) -0.007(6)
C6 0.063(7) 0.082(8) 0.083(8) -0.032(7) -0.021(5) -0.004(6)
Si1A 0.045(3) 0.079(5) 0.037(2) -0.019(3) -0.0036(17) -0.017(3)
C4A 0.086(8) 0.103(9) 0.074(7) -0.028(6) -0.011(6) -0.039(7)
C5A 0.050(7) 0.076(8) 0.064(7) -0.030(6) -0.011(5) -0.012(6)
C6A 0.053(6) 0.082(8) 0.071(7) -0.021(6) -0.027(5) -0.001(6)
C3 0.031(2) 0.067(3) 0.044(2) -0.018(2) 0.0031(18) -0.011(2)
C7 0.036(2) 0.035(2) 0.033(2) -0.0072(17) 0.0039(16) -0.0043(16)
C8 0.037(2) 0.035(2) 0.034(2) -0.0092(17) 0.0074(16) -0.0082(16)
C9 0.038(2) 0.043(2) 0.037(2) -0.0121(18) 0.0051(17) -0.0083(18)
C11 0.039(2) 0.037(2) 0.045(2) -0.0187(19) 0.0048(18) -0.0038(17)
C12 0.041(2) 0.041(2) 0.054(3) -0.021(2) -0.0034(19) 0.0050(18)
C13 0.064(3) 0.035(2) 0.042(2) -0.0085(19) -0.004(2) 0.005(2)
C14 0.055(3) 0.030(2) 0.059(3) -0.016(2) 0.021(2) -0.0109(19)
C15 0.039(2) 0.035(2) 0.058(3) -0.020(2) 0.0050(19) -0.0090(17)
C16 0.044(2) 0.044(2) 0.034(2) -0.0158(18) -0.0021(17) -0.0095(18)
C17 0.035(2) 0.045(2) 0.0251(18) -0.0075(17) 0.0030(15) -0.0107(17)
C18 0.047(2) 0.035(2) 0.0265(19) -0.0051(16) -0.0033(16) -0.0085(17)
C19 0.042(2) 0.036(2) 0.0299(19) -0.0076(17) -0.0043(16) -0.0007(17)
C20 0.037(2) 0.041(2) 0.037(2) -0.0097(18) -0.0044(17) -0.0094(17)
C21 0.051(3) 0.054(3) 0.052(3) -0.027(2) 0.010(2) -0.010(2)
C22 0.043(3) 0.074(4) 0.092(4) -0.045(3) -0.019(3) 0.013(2)
C23 0.113(5) 0.056(3) 0.043(3) -0.010(2) -0.012(3) 0.025(3)
C24 0.087(4) 0.049(3) 0.095(4) -0.032(3) 0.051(4) -0.036(3)
C25 0.047(3) 0.054(3) 0.086(4) -0.030(3) -0.001(3) -0.016(2)
C26 0.072(3) 0.056(3) 0.044(3) -0.026(2) -0.006(2) -0.007(2)
C27 0.040(2) 0.065(3) 0.046(3) -0.016(2) 0.0066(19) -0.015(2)
C28 0.068(3) 0.047(3) 0.044(3) -0.013(2) -0.008(2) -0.021(2)
C29 0.056(3) 0.049(3) 0.043(2) -0.012(2) -0.003(2) 0.011(2)
C30 0.039(2) 0.074(4) 0.069(3) -0.022(3) -0.015(2) -0.012(2)
C31 0.044(2) 0.043(2) 0.030(2) -0.0102(18) 0.0071(17) -0.0153(18)
C32 0.066(3) 0.050(3) 0.035(2) -0.016(2) -0.008(2) 0.004(2)
C33 0.091(4) 0.055(3) 0.042(3) -0.009(2) -0.017(3) -0.005(3)
C34 0.099(4) 0.070(4) 0.030(2) -0.014(2) 0.007(3) -0.024(3)
C35 0.089(4) 0.071(4) 0.043(3) -0.023(3) 0.013(3) -0.009(3)
C36 0.072(3) 0.050(3) 0.041(3) -0.016(2) 0.007(2) -0.007(2)
C41 0.061(3) 0.043(2) 0.035(2) -0.0135(19) -0.0021(19) -0.011(2)
C42 0.081(4) 0.053(3) 0.039(2) -0.012(2) -0.003(2) -0.023(3)
C43 0.136(6) 0.039(3) 0.058(3) -0.007(3) -0.013(4) -0.023(3)
C44 0.135(7) 0.044(3) 0.097(5) -0.017(3) -0.036(5) 0.005(4)
C45 0.086(4) 0.051(4) 0.122(6) -0.033(4) -0.027(4) 0.017(3)
C46 0.055(3) 0.045(3) 0.083(4) -0.021(3) -0.007(3) 0.000(2)
C51 0.037(2) 0.044(2) 0.042(2) -0.0167(19) 0.0015(17) -0.0053(18)
C52 0.045(3) 0.085(4) 0.054(3) -0.029(3) -0.008(2) -0.002(3)
C53 0.038(3) 0.112(5) 0.096(5) -0.054(4) -0.017(3) 0.003(3)
C54 0.038(3) 0.096(5) 0.112(5) -0.057(4) 0.018(3) -0.021(3)
C55 0.051(3) 0.087(4) 0.082(4) -0.007(3) 0.025(3) -0.022(3)
C56 0.043(3) 0.073(4) 0.066(3) 0.000(3) 0.005(2) -0.009(2)
C61 0.0282(19) 0.044(2) 0.035(2) -0.0163(18) -0.0011(15) -0.0046(16)
C62 0.037(2) 0.048(2) 0.043(2) -0.020(2) -0.0021(18) -0.0014(18)
F63 0.0507(15) 0.0393(14) 0.0614(16) -0.0192(12) 0.0007(12) -0.0008(11)
F62 0.0548(17) 0.073(2) 0.089(2) -0.0498(18) 0.0029(15) 0.0116(14)
C63 0.039(2) 0.063(3) 0.056(3) -0.036(3) -0.002(2) 0.003(2)
F64 0.0513(17) 0.123(3) 0.069(2) -0.053(2) 0.0244(15) -0.0098(18)
C64 0.035(2) 0.084(4) 0.045(3) -0.037(3) 0.0081(19) -0.007(2)
F65 0.0684(19) 0.087(2) 0.0510(17) -0.0101(16) 0.0210(14) -0.0260(17)
C65 0.044(2) 0.066(3) 0.039(2) -0.018(2) 0.0037(19) -0.013(2)
F66 0.0505(15) 0.0439(15) 0.0508(15) -0.0068(12) 0.0062(12) -0.0049(12)
C66 0.036(2) 0.045(2) 0.037(2) -0.0126(19) -0.0038(17) -0.0027(18)
C71 0.0275(18) 0.042(2) 0.036(2) -0.0146(18) 0.0008(15) -0.0035(16)
F72 0.0545(15) 0.0381(13) 0.0512(15) -0.0101(12) -0.0082(12) -0.0076(11)
C72 0.035(2) 0.042(2) 0.043(2) -0.0169(19) 0.0033(17) -0.0051(17)
F73 0.0607(16) 0.0457(15) 0.0757(19) -0.0300(14) 0.0026(14) -0.0186(13)
C73 0.038(2) 0.046(2) 0.054(3) -0.027(2) 0.0056(19) -0.0107(18)
F74 0.0545(16) 0.084(2) 0.0683(18) -0.0466(17) -0.0034(13) -0.0218(15)
C74 0.038(2) 0.067(3) 0.050(3) -0.035(2) 0.0019(19) -0.013(2)
F75 0.0654(18) 0.078(2) 0.0447(15) -0.0133(14) -0.0190(13) -0.0158(15)
C75 0.041(2) 0.061(3) 0.040(2) -0.022(2) -0.0020(18) -0.008(2)
F76 0.0595(16) 0.0487(15) 0.0412(14) -0.0056(12) -0.0114(12) -0.0167(12)
C76 0.040(2) 0.044(2) 0.041(2) -0.0139(19) -0.0010(17) -0.0089(18)
C81 0.0331(19) 0.037(2) 0.0296(19) -0.0083(16) -0.0012(15) -0.0040(16)
F82 0.0299(12) 0.0561(16) 0.0571(15) -0.0171(13) -0.0037(11) -0.0014(11)
C82 0.038(2) 0.042(2) 0.030(2) -0.0079(17) 0.0004(16) -0.0012(18)
F83 0.0580(17) 0.0562(17) 0.0557(17) -0.0130(14) 0.0030(13) 0.0192(13)
C83 0.050(3) 0.040(2) 0.033(2) -0.0061(18) 0.0027(18) 0.010(2)
F84 0.123(3) 0.0459(17) 0.0634(19) -0.0285(15) -0.0068(18) 0.0093(17)
C84 0.079(3) 0.035(2) 0.031(2) -0.0094(18) -0.003(2) 0.002(2)
F85 0.094(2) 0.0550(18) 0.087(2) -0.0300(17) -0.0196(18) -0.0237(16)
C85 0.071(3) 0.044(3) 0.041(2) -0.016(2) -0.008(2) -0.015(2)
F86 0.0353(13) 0.0579(16) 0.0633(16) -0.0262(13) -0.0068(11) -0.0107(11)
C86 0.038(2) 0.042(2) 0.038(2) -0.0146(18) -0.0021(17) -0.0047(17)
C91 0.033(2) 0.032(2) 0.037(2) -0.0114(17) -0.0024(16) -0.0047(16)
F92 0.0308(12) 0.0631(16) 0.0462(14) -0.0155(12) 0.0023(10) -0.0061(11)
C92 0.032(2) 0.039(2) 0.039(2) -0.0115(18) 0.0002(16) -0.0042(16)
F93 0.0549(16) 0.0630(18) 0.0502(15) -0.0145(13) 0.0194(13) -0.0165(13)
C93 0.045(2) 0.041(2) 0.042(2) -0.0139(19) 0.0084(19) -0.0095(19)
F94 0.083(2) 0.0589(18) 0.0371(14) 0.0026(13) -0.0063(13) -0.0021(15)
C94 0.058(3) 0.042(2) 0.031(2) -0.0033(18) -0.0058(19) -0.005(2)
F95 0.0519(16) 0.0697(19) 0.0555(17) -0.0067(14) -0.0201(13) 0.0077(14)
C95 0.041(2) 0.046(3) 0.047(3) -0.011(2) -0.0140(19) 0.0048(19)
F96 0.0302(12) 0.0623(16) 0.0459(14) -0.0120(12) -0.0034(10) -0.0064(11)
C96 0.033(2) 0.039(2) 0.038(2) -0.0135(18) -0.0001(16) -0.0061(16)
C99 0.097(8) 0.076(7) 0.150(11) -0.010(7) -0.018(8) -0.001(6)
Cl1 0.0826(18) 0.0804(17) 0.112(2) -0.0309(15) -0.0017(15) -0.0020(13)
Cl2 0.087(2) 0.150(4) 0.172(4) -0.040(3) -0.014(2) -0.035(2)
C99A 0.28(4) 0.29(4) 0.29(4) -0.12(2) -0.02(2) -0.06(2)
Cl1A 0.221(11) 0.114(7) 0.132(8) -0.038(6) 0.003(7) -0.012(7)
Cl2A 0.193(12) 0.288(16) 0.193(13) -0.081(12) 0.030(10) -0.035(12)

loop_
_atom_type_symbol
_atom_type_description
_atom_type_scat_dispersion_real
_atom_type_scat_dispersion_imag
_atom_type_scat_source
C C 0.0033 0.0016 'International Tables Vol C Tables 4.2.6.8 and 6.1.1.4'
H H 0.0000 0.0000 'International Tables Vol C Tables 4.2.6.8 and 6.1.1.4'
B B 0.0013 0.0007 'International Tables Vol C Tables 4.2.6.8 and 6.1.1.4'
O O 0.0106 0.0060 'International Tables Vol C Tables 4.2.6.8 and 6.1.1.4'
F F 0.0171 0.0103 'International Tables Vol C Tables 4.2.6.8 and 6.1.1.4'
Si Si 0.0817 0.0704 'International Tables Vol C Tables 4.2.6.8 and 6.1.1.4'
P P 0.1023 0.0942 'International Tables Vol C Tables 4.2.6.8 and 6.1.1.4'
Hf Hf -0.5830 6.1852 'International Tables Vol C Tables 4.2.6.8 and 6.1.1.4'
Cl Cl 0.1484 0.1585 'International Tables Vol C Tables 4.2.6.8 and 6.1.1.4'

loop_
_geom_angle_atom_site_label_1
_geom_angle_atom_site_label_2
_geom_angle_atom_site_label_3
_geom_angle
O1 Hf1 C1 86.83(13)
O1 Hf1 C20 85.63(12)
C1 Hf1 C20 128.74(14)
O1 Hf1 C15 101.65(12)
C1 Hf1 C15 134.01(15)
C20 Hf1 C15 97.13(15)
O1 Hf1 C17 129.74(12)
C1 Hf1 C17 96.14(14)
C20 Hf1 C17 54.01(13)
C15 Hf1 C17 110.97(14)
O1 Hf1 C14 81.14(12)
C1 Hf1 C14 108.47(16)
C20 Hf1 C14 120.19(16)
C15 Hf1 C14 32.30(15)
C17 Hf1 C14 142.11(14)
O1 Hf1 C16 118.21(12)
C1 Hf1 C16 128.15(14)
C20 Hf1 C16 32.71(13)
C15 Hf1 C16 87.46(14)
C17 Hf1 C16 32.42(13)
C14 Hf1 C16 119.23(15)
O1 Hf1 C19 76.08(12)
C1 Hf1 C19 96.86(14)
C20 Hf1 C19 32.38(13)
C15 Hf1 C19 129.12(14)
C17 Hf1 C19 53.72(13)
C14 Hf1 C19 144.74(15)
C16 Hf1 C19 53.68(13)
O1 Hf1 C18 101.06(12)
C1 Hf1 C18 78.18(14)
C20 Hf1 C18 53.96(13)
C15 Hf1 C18 141.21(14)
C17 Hf1 C18 32.85(13)
C14 Hf1 C18 173.18(15)
C16 Hf1 C18 54.03(13)
C19 Hf1 C18 32.25(13)
O1 Hf1 C13 95.50(13)
C1 Hf1 C13 80.62(15)
C20 Hf1 C13 150.58(15)
C15 Hf1 C13 53.77(16)
C17 Hf1 C13 134.58(14)
C14 Hf1 C13 32.28(16)
C16 Hf1 C13 133.99(14)
C19 Hf1 C13 171.38(13)
C18 Hf1 C13 152.19(15)
O1 Hf1 C11 132.33(12)
C1 Hf1 C11 115.75(14)
C20 Hf1 C11 106.34(14)
C15 Hf1 C11 32.35(13)
C17 Hf1 C11 91.04(13)
C14 Hf1 C11 52.61(13)
C16 Hf1 C11 81.52(14)
C19 Hf1 C11 135.10(13)
C18 Hf1 C11 123.60(13)
C13 Hf1 C11 52.50(14)
O1 Hf1 C12 127.25(13)
C1 Hf1 C12 85.32(15)
C20 Hf1 C12 136.62(14)
C15 Hf1 C12 53.49(14)
C17 Hf1 C12 102.96(14)
C14 Hf1 C12 52.84(15)
C16 Hf1 C12 107.21(14)
C19 Hf1 C12 156.67(14)
C18 Hf1 C12 127.82(14)
C13 Hf1 C12 31.78(14)
C11 Hf1 C12 31.50(14)
C41 P1 C2 111.4(2)
C41 P1 C31 108.4(2)
C2 P1 C31 111.5(2)
C41 P1 C7 111.9(2)
C2 P1 C7 109.96(19)
C31 P1 C7 103.39(19)
C7 O1 Hf1 127.0(2)
C91 B1 C81 102.1(3)
C91 B1 C61 114.4(3)
C81 B1 C61 113.0(3)
C91 B1 C71 112.5(3)
C81 B1 C71 113.8(3)
C61 B1 C71 101.5(3)
C2 C1 C3 116.7(4)
C2 C1 Hf1 133.8(3)
C3 C1 Hf1 109.5(3)
C1 C2 P1 118.2(3)
C1 C2 Si1A 121.3(4)
P1 C2 Si1A 120.1(4)
C1 C2 Si1 125.9(4)
P1 C2 Si1 115.4(3)
Si1A C2 Si1 13.6(3)
C6 Si1 C5 108.1(6)
C6 Si1 C4 108.6(6)
C5 Si1 C4 105.2(6)
C6 Si1 C2 107.5(6)
C5 Si1 C2 114.1(7)
C4 Si1 C2 113.1(6)
C6A Si1A C4A 109.6(8)
C6A Si1A C5A 105.8(8)
C4A Si1A C5A 104.8(8)
C6A Si1A C2 111.6(6)
C4A Si1A C2 112.2(6)
C5A Si1A C2 112.4(7)
O1 C7 C8 113.8(3)
O1 C7 P1 109.6(3)
C8 C7 P1 111.7(3)
C9 C8 C7 124.5(4)
C8 C9 C51 125.8(4)
C12 C11 C15 108.8(4)
C12 C11 C21 122.9(4)
C15 C11 C21 126.8(4)
C12 C11 Hf1 74.5(2)
C15 C11 Hf1 71.2(2)
C21 C11 Hf1 131.6(3)
C11 C12 C13 108.2(4)
C11 C12 C22 123.3(4)
C13 C12 C22 126.4(5)
C11 C12 Hf1 74.0(2)
C13 C12 Hf1 73.8(2)
C22 C12 Hf1 131.2(3)
C12 C13 C14 107.1(4)
C12 C13 C23 124.2(5)
C14 C13 C23 127.5(5)
C12 C13 Hf1 74.4(2)
C14 C13 Hf1 72.4(2)
C23 C13 Hf1 128.3(3)
C15 C14 C13 109.0(4)
C15 C14 C24 123.5(5)
C13 C14 C24 127.1(5)
C15 C14 Hf1 72.7(2)
C13 C14 Hf1 75.3(2)
C24 C14 Hf1 124.4(3)
C14 C15 C11 106.8(4)
C14 C15 C25 124.5(4)
C11 C15 C25 127.4(4)
C14 C15 Hf1 74.9(2)
C11 C15 Hf1 76.4(2)
C25 C15 Hf1 124.4(3)
C17 C16 C20 107.1(4)
C17 C16 C26 126.1(4)
C20 C16 C26 124.7(4)
C17 C16 Hf1 73.3(2)
C20 C16 Hf1 71.6(2)
C26 C16 Hf1 133.1(3)
C16 C17 C18 108.3(3)
C16 C17 C27 125.4(4)
C18 C17 C27 125.2(4)
C16 C17 Hf1 74.3(2)
C18 C17 Hf1 74.2(2)
C27 C17 Hf1 127.0(3)
C19 C18 C17 107.1(4)
C19 C18 C28 125.0(4)
C17 C18 C28 126.5(4)
C19 C18 Hf1 73.8(2)
C17 C18 Hf1 72.9(2)
C28 C18 Hf1 129.0(3)
C20 C19 C18 108.3(4)
C20 C19 C29 124.4(4)
C18 C19 C29 126.9(4)
C20 C19 Hf1 71.6(2)
C18 C19 Hf1 73.9(2)
C29 C19 Hf1 125.5(3)
C19 C20 C16 109.0(4)
C19 C20 C30 125.2(4)
C16 C20 C30 125.3(4)
C19 C20 Hf1 76.0(2)
C16 C20 Hf1 75.7(2)
C30 C20 Hf1 122.0(3)
C36 C31 C32 118.8(4)
C36 C31 P1 122.0(3)
C32 C31 P1 119.1(3)
C33 C32 C31 120.5(5)
C34 C33 C32 120.2(5)
C35 C34 C33 119.9(5)
C34 C35 C36 120.7(5)
C35 C36 C31 119.8(5)
C46 C41 C42 117.5(5)
C46 C41 P1 122.6(4)
C42 C41 P1 119.9(4)
C43 C42 C41 121.9(6)
C42 C43 C44 119.2(6)
C45 C44 C43 120.2(6)
C44 C45 C46 120.8(7)
C45 C46 C41 120.3(6)
C56 C51 C52 117.9(4)
C56 C51 C9 123.3(4)
C52 C51 C9 118.8(4)
C51 C52 C53 120.5(5)
C54 C53 C52 120.6(5)
C53 C54 C55 119.3(5)
C54 C55 C56 121.0(6)
C51 C56 C55 120.7(5)
C66 C61 C62 113.3(4)
C66 C61 B1 126.7(4)
C62 C61 B1 119.8(4)
F63 C62 C61 119.9(4)
F63 C62 C63 115.2(4)
C61 C62 C63 125.0(4)
F62 C63 C64 120.9(4)
F62 C63 C62 120.7(5)
C64 C63 C62 118.5(4)
F64 C64 C65 120.8(5)
F64 C64 C63 119.8(5)
C65 C64 C63 119.4(4)
F65 C65 C64 119.8(4)
F65 C65 C66 120.4(4)
C64 C65 C66 119.8(4)
F66 C66 C61 121.5(4)
F66 C66 C65 114.6(4)
C61 C66 C65 123.9(4)
C72 C71 C76 112.6(4)
C72 C71 B1 126.9(4)
C76 C71 B1 120.2(4)
F72 C72 C73 114.8(4)
F72 C72 C71 120.8(4)
C73 C72 C71 124.4(4)
F73 C73 C74 119.2(4)
F73 C73 C72 120.8(4)
C74 C73 C72 120.0(4)
F74 C74 C73 121.3(4)
F74 C74 C75 120.2(4)
C73 C74 C75 118.5(4)
F75 C75 C76 120.6(4)
F75 C75 C74 119.7(4)
C76 C75 C74 119.6(4)
F76 C76 C75 116.2(4)
F76 C76 C71 119.2(4)
C75 C76 C71 124.6(4)
C86 C81 C82 112.7(4)
C86 C81 B1 119.7(3)
C82 C81 B1 127.2(4)
F82 C82 C83 115.0(4)
F82 C82 C81 120.9(4)
C83 C82 C81 124.2(4)
F83 C83 C84 119.7(4)
F83 C83 C82 120.2(4)
C84 C83 C82 120.1(4)
F84 C84 C83 121.1(5)
F84 C84 C85 120.3(5)
C83 C84 C85 118.6(4)
F85 C85 C86 121.3(4)
F85 C85 C84 119.7(4)
C86 C85 C84 118.9(4)
F86 C86 C85 115.3(4)
F86 C86 C81 119.1(4)
C85 C86 C81 125.5(4)
C96 C91 C92 112.5(4)
C96 C91 B1 128.1(3)
C92 C91 B1 119.2(3)
F92 C92 C93 115.8(3)
F92 C92 C91 119.3(4)
C93 C92 C91 124.9(4)
F93 C93 C92 120.6(4)
F93 C93 C94 119.9(4)
C92 C93 C94 119.4(4)
F94 C94 C95 121.4(4)
F94 C94 C93 120.0(4)
C95 C94 C93 118.5(4)
F95 C95 C94 119.5(4)
F95 C95 C96 120.0(4)
C94 C95 C96 120.4(4)
F96 C96 C95 115.2(3)
F96 C96 C91 120.8(4)
C95 C96 C91 124.0(4)
Cl2 C99 Cl1 117.3(7)
Cl2A C99A Cl1A 105.9(17)

loop_
_geom_bond_atom_site_label_1
_geom_bond_atom_site_label_2
_geom_bond_distance
Hf1 O1 1.998(3)
Hf1 C1 2.300(4)
Hf1 C20 2.495(4)
Hf1 C15 2.515(4)
Hf1 C17 2.535(4)
Hf1 C14 2.543(4)
Hf1 C16 2.548(4)
Hf1 C19 2.551(4)
Hf1 C18 2.552(4)
Hf1 C13 2.580(4)
Hf1 C11 2.582(4)
Hf1 C12 2.588(4)
P1 C41 1.789(5)
P1 C2 1.793(4)
P1 C31 1.806(4)
P1 C7 1.866(4)
O1 C7 1.392(5)
B1 C91 1.651(6)
B1 C81 1.661(6)
B1 C61 1.662(5)
B1 C71 1.663(6)
C1 C2 1.367(6)
C1 C3 1.517(5)
C2 Si1A 1.928(9)
C2 Si1 1.941(8)
Si1 C6 1.853(11)
Si1 C5 1.865(11)
Si1 C4 1.873(10)
Si1A C6A 1.857(11)
Si1A C4A 1.860(11)
Si1A C5A 1.865(11)
C7 C8 1.493(5)
C8 C9 1.321(6)
C9 C51 1.469(6)
C11 C12 1.403(6)
C11 C15 1.421(6)
C11 C21 1.522(6)
C12 C13 1.415(6)
C12 C22 1.519(6)
C13 C14 1.424(7)
C13 C23 1.497(7)
C14 C15 1.407(7)
C14 C24 1.500(6)
C15 C25 1.509(7)
C16 C17 1.419(6)
C16 C20 1.421(6)
C16 C26 1.502(6)
C17 C18 1.438(6)
C17 C27 1.509(6)
C18 C19 1.417(6)
C18 C28 1.496(6)
C19 C20 1.408(6)
C19 C29 1.486(6)
C20 C30 1.516(6)
C31 C36 1.389(6)
C31 C32 1.389(6)
C32 C33 1.380(7)
C33 C34 1.372(8)
C34 C35 1.368(8)
C35 C36 1.387(7)
C41 C46 1.387(7)
C41 C42 1.405(7)
C42 C43 1.362(8)
C43 C44 1.378(10)
C44 C45 1.369(10)
C45 C46 1.377(7)
C51 C56 1.371(7)
C51 C52 1.377(6)
C52 C53 1.398(7)
C53 C54 1.350(9)
C54 C55 1.353(9)
C55 C56 1.387(7)
C61 C66 1.379(6)
C61 C62 1.381(6)
C62 F63 1.357(5)
C62 C63 1.385(6)
F62 C63 1.349(5)
C63 C64 1.376(7)
F64 C64 1.352(5)
C64 C65 1.358(7)
F65 C65 1.348(6)
C65 C66 1.390(6)
F66 C66 1.347(5)
C71 C72 1.383(6)
C71 C76 1.393(6)
F72 C72 1.354(5)
C72 C73 1.375(6)
F73 C73 1.354(5)
C73 C74 1.362(7)
F74 C74 1.347(5)
C74 C75 1.373(7)
F75 C75 1.354(5)
C75 C76 1.367(6)
F76 C76 1.358(5)
C81 C86 1.376(6)
C81 C82 1.387(5)
F82 C82 1.358(5)
C82 C83 1.375(6)
F83 C83 1.352(5)
C83 C84 1.362(7)
F84 C84 1.344(5)
C84 C85 1.379(7)
F85 C85 1.350(5)
C85 C86 1.369(6)
F86 C86 1.362(5)
C91 C96 1.387(5)
C91 C92 1.392(5)
F92 C92 1.358(5)
C92 C93 1.373(6)
F93 C93 1.352(5)
C93 C94 1.374(6)
F94 C94 1.344(5)
C94 C95 1.359(6)
F95 C95 1.348(5)
C95 C96 1.383(6)
F96 C96 1.355(4)
C99 Cl2 1.663(10)
C99 Cl1 1.725(10)
C99A Cl2A 1.701(18)
C99A Cl1A 1.710(18)

loop_
_geom_torsion_atom_site_label_1
_geom_torsion_atom_site_label_2
_geom_torsion_atom_site_label_3
_geom_torsion_atom_site_label_4
_geom_torsion
C1 Hf1 O1 C7 -43.6(3)
C20 Hf1 O1 C7 -172.8(3)
C15 Hf1 O1 C7 90.8(3)
C17 Hf1 O1 C7 -138.9(3)
C14 Hf1 O1 C7 65.7(3)
C16 Hf1 O1 C7 -175.8(3)
C19 Hf1 O1 C7 -141.4(3)
C18 Hf1 O1 C7 -120.9(3)
C13 Hf1 O1 C7 36.7(3)
C11 Hf1 O1 C7 79.0(3)
C12 Hf1 O1 C7 38.1(4)
O1 Hf1 C1 C2 3.0(4)
C20 Hf1 C1 C2 84.8(5)
C15 Hf1 C1 C2 -100.2(5)
C17 Hf1 C1 C2 132.6(4)
C14 Hf1 C1 C2 -76.6(5)
C16 Hf1 C1 C2 127.0(4)
C19 Hf1 C1 C2 78.6(4)
C18 Hf1 C1 C2 105.0(4)
C13 Hf1 C1 C2 -93.1(4)
C11 Hf1 C1 C2 -133.2(4)
C12 Hf1 C1 C2 -124.8(5)
O1 Hf1 C1 C3 -177.8(3)
C20 Hf1 C1 C3 -96.0(3)
C15 Hf1 C1 C3 79.0(3)
C17 Hf1 C1 C3 -48.2(3)
C14 Hf1 C1 C3 102.6(3)
C16 Hf1 C1 C3 -53.9(3)
C19 Hf1 C1 C3 -102.3(3)
C18 Hf1 C1 C3 -75.8(3)
C13 Hf1 C1 C3 86.0(3)
C11 Hf1 C1 C3 45.9(3)
C12 Hf1 C1 C3 54.4(3)
C3 C1 C2 P1 178.7(3)
Hf1 C1 C2 P1 -2.2(6)
C3 C1 C2 Si1A -8.4(7)
Hf1 C1 C2 Si1A 170.7(5)
C3 C1 C2 Si1 6.9(7)
Hf1 C1 C2 Si1 -174.0(5)
C41 P1 C2 C1 -100.1(4)
C31 P1 C2 C1 138.7(4)
C7 P1 C2 C1 24.6(4)
C41 P1 C2 Si1A 86.9(5)
C31 P1 C2 Si1A -34.3(6)
C7 P1 C2 Si1A -148.4(5)
C41 P1 C2 Si1 72.5(5)
C31 P1 C2 Si1 -48.7(5)
C7 P1 C2 Si1 -162.7(4)
C1 C2 Si1 C6 -67.8(7)
P1 C2 Si1 C6 120.3(7)
Si1A C2 Si1 C6 7(2)
C1 C2 Si1 C5 172.4(7)
P1 C2 Si1 C5 0.4(8)
Si1A C2 Si1 C5 -113(2)
C1 C2 Si1 C4 52.1(7)
P1 C2 Si1 C4 -119.8(6)
Si1A C2 Si1 C4 127(3)
C1 C2 Si1A C6A -69.6(8)
P1 C2 Si1A C6A 103.2(8)
Si1 C2 Si1A C6A 176(3)
C1 C2 Si1A C4A 53.9(8)
P1 C2 Si1A C4A -133.4(7)
Si1 C2 Si1A C4A -60(2)
C1 C2 Si1A C5A 171.7(7)
P1 C2 Si1A C5A -15.5(9)
Si1 C2 Si1A C5A 58(2)
Hf1 O1 C7 C8 -159.8(3)
Hf1 O1 C7 P1 74.4(3)
C41 P1 C7 O1 67.0(3)
C2 P1 C7 O1 -57.4(3)
C31 P1 C7 O1 -176.6(3)
C41 P1 C7 C8 -60.1(3)
C2 P1 C7 C8 175.5(3)
C31 P1 C7 C8 56.4(3)
O1 C7 C8 C9 -3.6(6)
P1 C7 C8 C9 121.2(4)
C7 C8 C9 C51 178.2(4)
O1 Hf1 C11 C12 -94.6(3)
C1 Hf1 C11 C12 16.2(3)
C20 Hf1 C11 C12 166.2(3)
C15 Hf1 C11 C12 -116.6(4)
C17 Hf1 C11 C12 113.6(3)
C14 Hf1 C11 C12 -78.0(3)
C16 Hf1 C11 C12 144.7(3)
C19 Hf1 C11 C12 148.4(3)
C18 Hf1 C11 C12 108.9(3)
C13 Hf1 C11 C12 -37.0(3)
O1 Hf1 C11 C15 22.0(3)
C1 Hf1 C11 C15 132.8(3)
C20 Hf1 C11 C15 -77.2(3)
C17 Hf1 C11 C15 -129.8(3)
C14 Hf1 C11 C15 38.6(3)
C16 Hf1 C11 C15 -98.7(3)
C19 Hf1 C11 C15 -94.9(3)
C18 Hf1 C11 C15 -134.4(3)
C13 Hf1 C11 C15 79.6(3)
C12 Hf1 C11 C15 116.6(4)
O1 Hf1 C11 C21 144.9(4)
C1 Hf1 C11 C21 -104.2(4)
C20 Hf1 C11 C21 45.7(4)
C15 Hf1 C11 C21 122.9(5)
C17 Hf1 C11 C21 -6.9(4)
C14 Hf1 C11 C21 161.5(5)
C16 Hf1 C11 C21 24.2(4)
C19 Hf1 C11 C21 28.0(5)
C18 Hf1 C11 C21 -11.5(5)
C13 Hf1 C11 C21 -157.5(5)
C12 Hf1 C11 C21 -120.4(5)
C15 C11 C12 C13 3.0(5)
C21 C11 C12 C13 -163.7(4)
Hf1 C11 C12 C13 66.4(3)
C15 C11 C12 C22 167.4(4)
C21 C11 C12 C22 0.7(7)
Hf1 C11 C12 C22 -129.2(5)
C15 C11 C12 Hf1 -63.4(3)
C21 C11 C12 Hf1 129.9(4)
O1 Hf1 C12 C11 112.2(3)
C1 Hf1 C12 C11 -165.4(3)
C20 Hf1 C12 C11 -19.5(4)
C15 Hf1 C12 C11 36.5(2)
C17 Hf1 C12 C11 -70.1(3)
C14 Hf1 C12 C11 77.2(3)
C16 Hf1 C12 C11 -36.8(3)
C19 Hf1 C12 C11 -68.9(5)
C18 Hf1 C12 C11 -94.2(3)
C13 Hf1 C12 C11 114.9(4)
O1 Hf1 C12 C13 -2.7(3)
C1 Hf1 C12 C13 79.7(3)
C20 Hf1 C12 C13 -134.4(3)
C15 Hf1 C12 C13 -78.4(3)
C17 Hf1 C12 C13 175.0(3)
C14 Hf1 C12 C13 -37.7(3)
C16 Hf1 C12 C13 -151.7(3)
C19 Hf1 C12 C13 176.2(3)
C18 Hf1 C12 C13 150.8(3)
C11 Hf1 C12 C13 -114.9(4)
O1 Hf1 C12 C22 -127.3(4)
C1 Hf1 C12 C22 -44.9(5)
C20 Hf1 C12 C22 101.0(5)
C15 Hf1 C12 C22 157.0(5)
C17 Hf1 C12 C22 50.4(5)
C14 Hf1 C12 C22 -162.3(5)
C16 Hf1 C12 C22 83.7(5)
C19 Hf1 C12 C22 51.6(6)
C18 Hf1 C12 C22 26.2(5)
C13 Hf1 C12 C22 -124.6(6)
C11 Hf1 C12 C22 120.5(6)
C11 C12 C13 C14 -1.0(5)
C22 C12 C13 C14 -164.8(5)
Hf1 C12 C13 C14 65.6(3)
C11 C12 C13 C23 167.4(5)
C22 C12 C13 C23 3.6(8)
Hf1 C12 C13 C23 -126.1(5)
C11 C12 C13 Hf1 -66.6(3)
C22 C12 C13 Hf1 129.7(5)
O1 Hf1 C13 C12 177.8(3)
C1 Hf1 C13 C12 -96.3(3)
C20 Hf1 C13 C12 87.0(4)
C15 Hf1 C13 C12 77.4(3)
C17 Hf1 C13 C12 -6.9(4)
C14 Hf1 C13 C12 114.1(4)
C16 Hf1 C13 C12 39.0(4)
C19 Hf1 C13 C12 -169.9(9)
C18 Hf1 C13 C12 -55.6(4)
C11 Hf1 C13 C12 36.7(3)
O1 Hf1 C13 C14 63.8(3)
C1 Hf1 C13 C14 149.6(3)
C20 Hf1 C13 C14 -27.1(4)
C15 Hf1 C13 C14 -36.7(2)
C17 Hf1 C13 C14 -121.0(3)
C16 Hf1 C13 C14 -75.1(3)
C19 Hf1 C13 C14 76.0(10)
C18 Hf1 C13 C14 -169.7(3)
C11 Hf1 C13 C14 -77.4(3)
C12 Hf1 C13 C14 -114.1(4)
O1 Hf1 C13 C23 -60.6(5)
C1 Hf1 C13 C23 25.3(5)
C20 Hf1 C13 C23 -151.4(4)
C15 Hf1 C13 C23 -161.0(6)
C17 Hf1 C13 C23 114.7(5)
C14 Hf1 C13 C23 -124.3(6)
C16 Hf1 C13 C23 160.6(4)
C19 Hf1 C13 C23 -48.4(13)
C18 Hf1 C13 C23 66.0(6)
C11 Hf1 C13 C23 158.3(6)
C12 Hf1 C13 C23 121.6(6)
C12 C13 C14 C15 -1.4(5)
C23 C13 C14 C15 -169.3(5)
Hf1 C13 C14 C15 65.5(3)
C12 C13 C14 C24 170.8(4)
C23 C13 C14 C24 3.0(8)
Hf1 C13 C14 C24 -122.2(5)
C12 C13 C14 Hf1 -66.9(3)
C23 C13 C14 Hf1 125.2(5)
O1 Hf1 C14 C15 129.0(3)
C1 Hf1 C14 C15 -147.4(3)
C20 Hf1 C14 C15 49.3(3)
C17 Hf1 C14 C15 -19.6(4)
C16 Hf1 C14 C15 11.5(3)
C19 Hf1 C14 C15 78.9(3)
C18 Hf1 C14 C15 19.6(13)
C13 Hf1 C14 C15 -115.7(4)
C11 Hf1 C14 C15 -38.7(2)
C12 Hf1 C14 C15 -78.6(3)
O1 Hf1 C14 C13 -115.4(3)
C1 Hf1 C14 C13 -31.7(3)
C20 Hf1 C14 C13 165.0(2)
C15 Hf1 C14 C13 115.7(4)
C17 Hf1 C14 C13 96.1(3)
C16 Hf1 C14 C13 127.2(3)
C19 Hf1 C14 C13 -165.4(2)
C18 Hf1 C14 C13 135.3(11)
C11 Hf1 C14 C13 77.0(3)
C12 Hf1 C14 C13 37.1(3)
O1 Hf1 C14 C24 9.8(5)
C1 Hf1 C14 C24 93.4(5)
C20 Hf1 C14 C24 -69.8(5)
C15 Hf1 C14 C24 -119.2(6)
C17 Hf1 C14 C24 -138.8(4)
C16 Hf1 C14 C24 -107.6(5)
C19 Hf1 C14 C24 -40.2(6)
C18 Hf1 C14 C24 -99.6(12)
C13 Hf1 C14 C24 125.2(6)
C11 Hf1 C14 C24 -157.8(6)
C12 Hf1 C14 C24 162.3(6)
C13 C14 C15 C11 3.2(5)
C24 C14 C15 C11 -169.4(4)
Hf1 C14 C15 C11 70.4(3)
C13 C14 C15 C25 171.1(4)
C24 C14 C15 C25 -1.4(7)
Hf1 C14 C15 C25 -121.7(4)
C13 C14 C15 Hf1 -67.2(3)
C24 C14 C15 Hf1 120.2(4)
C12 C11 C15 C14 -3.8(5)
C21 C11 C15 C14 162.2(4)
Hf1 C11 C15 C14 -69.4(3)
C12 C11 C15 C25 -171.3(4)
C21 C11 C15 C25 -5.3(7)
Hf1 C11 C15 C25 123.1(5)
C12 C11 C15 Hf1 65.5(3)
C21 C11 C15 Hf1 -128.4(4)
O1 Hf1 C15 C14 -51.7(3)
C1 Hf1 C15 C14 45.3(3)
C20 Hf1 C15 C14 -138.6(3)
C17 Hf1 C15 C14 167.3(3)
C16 Hf1 C15 C14 -170.0(3)
C19 Hf1 C15 C14 -133.1(3)
C18 Hf1 C15 C14 -176.4(3)
C13 Hf1 C15 C14 36.6(3)
C11 Hf1 C15 C14 111.9(4)
C12 Hf1 C15 C14 76.4(3)
O1 Hf1 C15 C11 -163.6(3)
C1 Hf1 C15 C11 -66.7(3)
C20 Hf1 C15 C11 109.4(3)
C17 Hf1 C15 C11 55.3(3)
C14 Hf1 C15 C11 -111.9(4)
C16 Hf1 C15 C11 78.1(3)
C19 Hf1 C15 C11 115.0(3)
C18 Hf1 C15 C11 71.7(3)
C13 Hf1 C15 C11 -75.3(3)
C12 Hf1 C15 C11 -35.5(2)
O1 Hf1 C15 C25 70.2(4)
C1 Hf1 C15 C25 167.1(3)
C20 Hf1 C15 C25 -16.8(4)
C17 Hf1 C15 C25 -70.9(4)
C14 Hf1 C15 C25 121.8(5)
C16 Hf1 C15 C25 -48.1(4)
C19 Hf1 C15 C25 -11.3(4)
C18 Hf1 C15 C25 -54.5(5)
C13 Hf1 C15 C25 158.4(4)
C11 Hf1 C15 C25 -126.3(5)
C12 Hf1 C15 C25 -161.8(5)
O1 Hf1 C16 C17 120.6(2)
C1 Hf1 C16 C17 10.6(3)
C20 Hf1 C16 C17 115.1(4)
C15 Hf1 C16 C17 -137.6(3)
C14 Hf1 C16 C17 -143.7(2)
C19 Hf1 C16 C17 77.7(3)
C18 Hf1 C16 C17 37.5(2)
C13 Hf1 C16 C17 -107.4(3)
C11 Hf1 C16 C17 -105.6(3)
C12 Hf1 C16 C17 -87.1(3)
O1 Hf1 C16 C20 5.5(3)
C1 Hf1 C16 C20 -104.5(3)
C15 Hf1 C16 C20 107.4(2)
C17 Hf1 C16 C20 -115.1(4)
C14 Hf1 C16 C20 101.3(3)
C19 Hf1 C16 C20 -37.3(2)
C18 Hf1 C16 C20 -77.6(3)
C13 Hf1 C16 C20 137.5(3)
C11 Hf1 C16 C20 139.3(3)
C12 Hf1 C16 C20 157.8(2)
O1 Hf1 C16 C26 -115.2(4)
C1 Hf1 C16 C26 134.8(4)
C20 Hf1 C16 C26 -120.7(5)
C15 Hf1 C16 C26 -13.3(4)
C17 Hf1 C16 C26 124.2(5)
C14 Hf1 C16 C26 -19.5(5)
C19 Hf1 C16 C26 -158.0(5)
C18 Hf1 C16 C26 161.7(5)
C13 Hf1 C16 C26 16.8(5)
C11 Hf1 C16 C26 18.6(4)
C12 Hf1 C16 C26 37.1(4)
C20 C16 C17 C18 -2.9(5)
C26 C16 C17 C18 161.4(4)
Hf1 C16 C17 C18 -67.0(3)
C20 C16 C17 C27 -171.4(4)
C26 C16 C17 C27 -7.1(7)
Hf1 C16 C17 C27 124.6(4)
C20 C16 C17 Hf1 64.1(3)
C26 C16 C17 Hf1 -131.6(4)
O1 Hf1 C17 C16 -80.7(3)
C1 Hf1 C17 C16 -171.6(2)
C20 Hf1 C17 C16 -37.2(2)
C15 Hf1 C17 C16 46.2(3)
C14 Hf1 C17 C16 57.3(4)
C19 Hf1 C17 C16 -77.6(3)
C18 Hf1 C17 C16 -114.8(3)
C13 Hf1 C17 C16 105.5(3)
C11 Hf1 C17 C16 72.3(3)
C12 Hf1 C17 C16 101.8(3)
O1 Hf1 C17 C18 34.1(3)
C1 Hf1 C17 C18 -56.9(2)
C20 Hf1 C17 C18 77.5(3)
C15 Hf1 C17 C18 161.0(2)
C14 Hf1 C17 C18 172.0(3)
C16 Hf1 C17 C18 114.8(3)
C19 Hf1 C17 C18 37.1(2)
C13 Hf1 C17 C18 -139.7(3)
C11 Hf1 C17 C18 -172.9(2)
C12 Hf1 C17 C18 -143.5(2)
O1 Hf1 C17 C27 156.6(3)
C1 Hf1 C17 C27 65.6(4)
C20 Hf1 C17 C27 -160.0(4)
C15 Hf1 C17 C27 -76.5(4)
C14 Hf1 C17 C27 -65.5(5)
C16 Hf1 C17 C27 -122.8(5)
C19 Hf1 C17 C27 159.6(4)
C18 Hf1 C17 C27 122.5(5)
C13 Hf1 C17 C27 -17.3(5)
C11 Hf1 C17 C27 -50.4(4)
C12 Hf1 C17 C27 -21.0(4)
C16 C17 C18 C19 0.6(4)
C27 C17 C18 C19 169.1(4)
Hf1 C17 C18 C19 -66.5(3)
C16 C17 C18 C28 -166.7(4)
C27 C17 C18 C28 1.8(7)
Hf1 C17 C18 C28 126.3(4)
C16 C17 C18 Hf1 67.0(3)
C27 C17 C18 Hf1 -124.5(4)
O1 Hf1 C18 C19 -39.7(2)
C1 Hf1 C18 C19 -124.1(3)
C20 Hf1 C18 C19 36.5(2)
C15 Hf1 C18 C19 85.1(3)
C17 Hf1 C18 C19 114.2(3)
C14 Hf1 C18 C19 68.5(12)
C16 Hf1 C18 C19 77.2(3)
C13 Hf1 C18 C19 -165.2(3)
C11 Hf1 C18 C19 122.7(2)
C12 Hf1 C18 C19 161.5(2)
O1 Hf1 C18 C17 -153.9(2)
C1 Hf1 C18 C17 121.7(2)
C20 Hf1 C18 C17 -77.7(2)
C15 Hf1 C18 C17 -29.1(3)
C14 Hf1 C18 C17 -45.7(12)
C16 Hf1 C18 C17 -37.0(2)
C19 Hf1 C18 C17 -114.2(3)
C13 Hf1 C18 C17 80.6(4)
C11 Hf1 C18 C17 8.5(3)
C12 Hf1 C18 C17 47.2(3)
O1 Hf1 C18 C28 82.5(4)
C1 Hf1 C18 C28 -1.8(4)
C20 Hf1 C18 C28 158.7(4)
C15 Hf1 C18 C28 -152.6(4)
C17 Hf1 C18 C28 -123.6(5)
C14 Hf1 C18 C28 -169.2(10)
C16 Hf1 C18 C28 -160.5(4)
C19 Hf1 C18 C28 122.2(5)
C13 Hf1 C18 C28 -42.9(5)
C11 Hf1 C18 C28 -115.0(4)
C12 Hf1 C18 C28 -76.3(4)
C17 C18 C19 C20 2.0(4)
C28 C18 C19 C20 169.6(4)
Hf1 C18 C19 C20 -63.8(3)
C17 C18 C19 C29 -171.5(4)
C28 C18 C19 C29 -4.0(7)
Hf1 C18 C19 C29 122.7(4)
C17 C18 C19 Hf1 65.9(3)
C28 C18 C19 Hf1 -126.6(4)
O1 Hf1 C19 C20 -104.1(2)
C1 Hf1 C19 C20 170.9(2)
C15 Hf1 C19 C20 -10.3(3)
C17 Hf1 C19 C20 78.3(3)
C14 Hf1 C19 C20 -52.9(4)
C16 Hf1 C19 C20 37.7(2)
C18 Hf1 C19 C20 116.1(3)
C13 Hf1 C19 C20 -116.7(10)
C11 Hf1 C19 C20 33.1(3)
C12 Hf1 C19 C20 76.7(4)
O1 Hf1 C19 C18 139.7(2)
C1 Hf1 C19 C18 54.7(2)
C20 Hf1 C19 C18 -116.1(3)
C15 Hf1 C19 C18 -126.4(2)
C17 Hf1 C19 C18 -37.9(2)
C14 Hf1 C19 C18 -169.0(2)
C16 Hf1 C19 C18 -78.4(2)
C13 Hf1 C19 C18 127.2(10)
C11 Hf1 C19 C18 -83.0(3)
C12 Hf1 C19 C18 -39.4(5)
O1 Hf1 C19 C29 15.5(4)
C1 Hf1 C19 C29 -69.5(4)
C20 Hf1 C19 C29 119.7(5)
C15 Hf1 C19 C29 109.3(4)
C17 Hf1 C19 C29 -162.1(4)
C14 Hf1 C19 C29 66.8(5)
C16 Hf1 C19 C29 157.4(4)
C18 Hf1 C19 C29 -124.2(5)
C13 Hf1 C19 C29 3.0(12)
C11 Hf1 C19 C29 152.7(4)
C12 Hf1 C19 C29 -163.6(4)
C18 C19 C20 C16 -3.9(5)
C29 C19 C20 C16 169.8(4)
Hf1 C19 C20 C16 -69.2(3)
C18 C19 C20 C30 -175.2(4)
C29 C19 C20 C30 -1.5(7)
Hf1 C19 C20 C30 119.5(4)
C18 C19 C20 Hf1 65.3(3)
C29 C19 C20 Hf1 -121.0(4)
C17 C16 C20 C19 4.2(5)
C26 C16 C20 C19 -160.4(4)
Hf1 C16 C20 C19 69.4(3)
C17 C16 C20 C30 175.5(4)
C26 C16 C20 C30 10.9(7)
Hf1 C16 C20 C30 -119.3(4)
C17 C16 C20 Hf1 -65.2(3)
C26 C16 C20 Hf1 130.2(4)
O1 Hf1 C20 C19 70.7(2)
C1 Hf1 C20 C19 -11.7(3)
C15 Hf1 C20 C19 171.9(2)
C17 Hf1 C20 C19 -77.3(3)
C14 Hf1 C20 C19 147.8(2)
C16 Hf1 C20 C19 -114.1(3)
C18 Hf1 C20 C19 -36.3(2)
C13 Hf1 C20 C19 164.2(3)
C11 Hf1 C20 C19 -156.3(2)
C12 Hf1 C20 C19 -145.9(2)
O1 Hf1 C20 C16 -175.1(2)
C1 Hf1 C20 C16 102.5(3)
C15 Hf1 C20 C16 -73.9(3)
C17 Hf1 C20 C16 36.9(2)
C14 Hf1 C20 C16 -98.0(3)
C19 Hf1 C20 C16 114.1(3)
C18 Hf1 C20 C16 77.8(3)
C13 Hf1 C20 C16 -81.7(4)
C11 Hf1 C20 C16 -42.2(3)
C12 Hf1 C20 C16 -31.7(3)
O1 Hf1 C20 C30 -52.2(4)
C1 Hf1 C20 C30 -134.6(4)
C15 Hf1 C20 C30 49.0(4)
C17 Hf1 C20 C30 159.8(4)
C14 Hf1 C20 C30 24.9(4)
C16 Hf1 C20 C30 122.9(5)
C19 Hf1 C20 C30 -123.0(5)
C18 Hf1 C20 C30 -159.3(4)
C13 Hf1 C20 C30 41.2(5)
C11 Hf1 C20 C30 80.7(4)
C12 Hf1 C20 C30 91.2(4)
C41 P1 C31 C36 6.0(5)
C2 P1 C31 C36 129.0(4)
C7 P1 C31 C36 -112.9(4)
C41 P1 C31 C32 -175.6(4)
C2 P1 C31 C32 -52.6(4)
C7 P1 C31 C32 65.5(4)
C36 C31 C32 C33 -0.1(7)
P1 C31 C32 C33 -178.6(4)
C31 C32 C33 C34 -1.8(9)
C32 C33 C34 C35 2.5(9)
C33 C34 C35 C36 -1.3(10)
C34 C35 C36 C31 -0.5(9)
C32 C31 C36 C35 1.2(8)
P1 C31 C36 C35 179.7(4)
C2 P1 C41 C46 167.4(4)
C31 P1 C41 C46 -69.6(5)
C7 P1 C41 C46 43.8(5)
C2 P1 C41 C42 -11.4(4)
C31 P1 C41 C42 111.6(4)
C7 P1 C41 C42 -135.0(4)
C46 C41 C42 C43 -0.1(7)
P1 C41 C42 C43 178.7(4)
C41 C42 C43 C44 -2.6(9)
C42 C43 C44 C45 3.1(11)
C43 C44 C45 C46 -0.9(12)
C44 C45 C46 C41 -1.9(10)
C42 C41 C46 C45 2.4(8)
P1 C41 C46 C45 -176.4(5)
C8 C9 C51 C56 -15.2(8)
C8 C9 C51 C52 165.8(5)
C56 C51 C52 C53 0.5(8)
C9 C51 C52 C53 179.5(5)
C51 C52 C53 C54 0.8(9)
C52 C53 C54 C55 -1.1(10)
C53 C54 C55 C56 0.2(11)
C52 C51 C56 C55 -1.4(9)
C9 C51 C56 C55 179.6(6)
C54 C55 C56 C51 1.1(11)
C91 B1 C61 C66 -138.0(4)
C81 B1 C61 C66 -21.7(6)
C71 B1 C61 C66 100.5(4)
C91 B1 C61 C62 47.4(5)
C81 B1 C61 C62 163.8(4)
C71 B1 C61 C62 -74.0(4)
C66 C61 C62 F63 -177.2(4)
B1 C61 C62 F63 -2.0(6)
C66 C61 C62 C63 4.1(6)
B1 C61 C62 C63 179.3(4)
F63 C62 C63 F62 -2.8(6)
C61 C62 C63 F62 176.0(4)
F63 C62 C63 C64 177.9(4)
C61 C62 C63 C64 -3.4(7)
F62 C63 C64 F64 0.3(7)
C62 C63 C64 F64 179.7(4)
F62 C63 C64 C65 -179.7(4)
C62 C63 C64 C65 -0.3(7)
F64 C64 C65 F65 0.5(7)
C63 C64 C65 F65 -179.6(4)
F64 C64 C65 C66 -177.2(4)
C63 C64 C65 C66 2.7(7)
C62 C61 C66 F66 178.5(4)
B1 C61 C66 F66 3.7(6)
C62 C61 C66 C65 -1.5(6)
B1 C61 C66 C65 -176.3(4)
F65 C65 C66 F66 0.5(6)
C64 C65 C66 F66 178.2(4)
F65 C65 C66 C61 -179.5(4)
C64 C65 C66 C61 -1.8(7)
C91 B1 C71 C72 -21.9(5)
C81 B1 C71 C72 -137.5(4)
C61 B1 C71 C72 100.9(4)
C91 B1 C71 C76 165.1(3)
C81 B1 C71 C76 49.6(5)
C61 B1 C71 C76 -72.1(4)
C76 C71 C72 F72 178.9(3)
B1 C71 C72 F72 5.4(6)
C76 C71 C72 C73 -1.0(6)
B1 C71 C72 C73 -174.4(4)
F72 C72 C73 F73 0.4(6)
C71 C72 C73 F73 -179.8(4)
F72 C72 C73 C74 179.6(4)
C71 C72 C73 C74 -0.6(6)
F73 C73 C74 F74 -0.1(6)
C72 C73 C74 F74 -179.3(4)
F73 C73 C74 C75 179.3(4)
C72 C73 C74 C75 0.1(6)
F74 C74 C75 F75 0.3(6)
C73 C74 C75 F75 -179.1(4)
F74 C74 C75 C76 -178.7(4)
C73 C74 C75 C76 1.9(6)
F75 C75 C76 F76 -1.4(6)
C74 C75 C76 F76 177.6(4)
F75 C75 C76 C71 177.3(4)
C74 C75 C76 C71 -3.7(7)
C72 C71 C76 F76 -178.3(3)
B1 C71 C76 F76 -4.4(6)
C72 C71 C76 C75 3.1(6)
B1 C71 C76 C75 177.0(4)
C91 B1 C81 C86 72.8(4)
C61 B1 C81 C86 -50.7(5)
C71 B1 C81 C86 -165.7(3)
C91 B1 C81 C82 -99.2(4)
C61 B1 C81 C82 137.4(4)
C71 B1 C81 C82 22.4(6)
C86 C81 C82 F82 179.6(3)
B1 C81 C82 F82 -8.0(6)
C86 C81 C82 C83 -1.0(6)
B1 C81 C82 C83 171.4(4)
F82 C82 C83 F83 0.3(6)
C81 C82 C83 F83 -179.2(4)
F82 C82 C83 C84 180.0(4)
C81 C82 C83 C84 0.5(6)
F83 C83 C84 F84 1.5(6)
C82 C83 C84 F84 -178.3(4)
F83 C83 C84 C85 -179.3(4)
C82 C83 C84 C85 1.0(6)
F84 C84 C85 F85 -0.1(7)
C83 C84 C85 F85 -179.4(4)
F84 C84 C85 C86 177.3(4)
C83 C84 C85 C86 -2.0(7)
F85 C85 C86 F86 1.6(6)
C84 C85 C86 F86 -175.7(4)
F85 C85 C86 C81 178.9(4)
C84 C85 C86 C81 1.6(7)
C82 C81 C86 F86 177.2(3)
B1 C81 C86 F86 4.1(6)
C82 C81 C86 C85 -0.1(6)
B1 C81 C86 C85 -173.1(4)
C81 B1 C91 C96 -105.1(4)
C61 B1 C91 C96 17.4(6)
C71 B1 C91 C96 132.5(4)
C81 B1 C91 C92 70.1(4)
C61 B1 C91 C92 -167.4(4)
C71 B1 C91 C92 -52.2(5)
C96 C91 C92 F92 176.8(4)
B1 C91 C92 F92 0.8(6)
C96 C91 C92 C93 -4.3(6)
B1 C91 C92 C93 179.8(4)
F92 C92 C93 F93 -0.9(6)
C91 C92 C93 F93 -179.9(4)
F92 C92 C93 C94 -179.5(4)
C91 C92 C93 C94 1.5(7)
F93 C93 C94 F94 2.2(7)
C92 C93 C94 F94 -179.2(4)
F93 C93 C94 C95 -177.3(4)
C92 C93 C94 C95 1.3(7)
F94 C94 C95 F95 -0.4(7)
C93 C94 C95 F95 179.1(4)
F94 C94 C95 C96 179.6(4)
C93 C94 C95 C96 -0.9(7)
F95 C95 C96 F96 -1.6(6)
C94 C95 C96 F96 178.4(4)
F95 C95 C96 C91 177.7(4)
C94 C95 C96 C91 -2.3(7)
C92 C91 C96 F96 -176.1(4)
B1 C91 C96 F96 -0.6(6)
C92 C91 C96 C95 4.6(6)
B1 C91 C96 C95 -179.9(4)

loop_
_platon_squeeze_void_nr
_platon_squeeze_void_average_x
_platon_squeeze_void_average_y
_platon_squeeze_void_average_z
_platon_squeeze_void_volume
_platon_squeeze_void_count_electrons
_platon_squeeze_void_content
1 -0.005 0.000 1.000 758 69 ' '
